data_7220714
loop_
_publ_author_name
'He, Jianqiao'
'Wang, Zhe'
'Zhang, Xian'
'Cheng, Ye'
'Gong, Yu'
'Lai, Xiaofang'
'Chong, Zheng'
'Lin, Jianhua'
'Huang, Fu Qiang'

_publ_section_title
;
 Synthesis, Structure, Magnetic and Photoelectric Properties of
 Ln3M0.5M&#x2019;Se7 (Ln= La, Ce, Sm; M= Fe, Mn; M&#x2019;= Si, Ge) and
 La3MnGaSe7
;
_journal_name_full 'RSC Adv.'
_journal_paper_doi 10.1039/C5RA05629B
_journal_year 2015
_chemical_formula_sum 'Ge Mn0.5 Se7 Sm3'
_chemical_formula_weight 1103.98
_chemical_name_systematic
; 
 ? 
;
_space_group_IT_number 173
_symmetry_cell_setting hexagonal
_symmetry_space_group_name_Hall 'P 6c'
_symmetry_space_group_name_H-M 'P 63'
_atom_sites_solution_hydrogens ,
_atom_sites_solution_primary direct
_atom_sites_solution_secondary difmap
_audit_creation_method SHELXL-97
_audit_update_record
;
2015-03-30 deposited with the CCDC.
2015-06-08 downloaded from the CCDC.
;
_cell_angle_alpha 90.00
_cell_angle_beta 90.00
_cell_angle_gamma 120.00
_cell_formula_units_Z 2
_cell_length_a 10.3958(8)
_cell_length_b 10.3958(8)
_cell_length_c 6.0175(7)
_cell_measurement_reflns_used 25
_cell_measurement_temperature 293(2)
_cell_measurement_theta_max 15
_cell_measurement_theta_min 7.5
_cell_volume 563.20(9)
_computing_cell_refinement 'Bruker SMART'
_computing_data_collection 'Bruker SMART'
_computing_data_reduction 'Bruker SAINT'
_computing_molecular_graphics 'Bruker SHELXTL'
_computing_publication_material 'Bruker SHELXTL'
_computing_structure_refinement 'SHELXL-97 (Sheldrick, 1997)'
_computing_structure_solution 'SHELXS-97 (Sheldrick, 1990)'
_diffrn_ambient_temperature 293(2)
_diffrn_measured_fraction_theta_full 0.990
_diffrn_measured_fraction_theta_max 0.990
_diffrn_measurement_device_type 'CCD area detector'
_diffrn_measurement_method 'phi and omega scans'
_diffrn_radiation_monochromator graphite
_diffrn_radiation_source 'fine-focus sealed tube'
_diffrn_radiation_type MoK\a
_diffrn_radiation_wavelength 0.71073
_diffrn_reflns_av_R_equivalents 0.0473
_diffrn_reflns_av_sigmaI/netI 0.0757
_diffrn_reflns_limit_h_max 14
_diffrn_reflns_limit_h_min -7
_diffrn_reflns_limit_k_max 9
_diffrn_reflns_limit_k_min -14
_diffrn_reflns_limit_l_max 4
_diffrn_reflns_limit_l_min -8
_diffrn_reflns_number 1121
_diffrn_reflns_theta_full 28.82
_diffrn_reflns_theta_max 28.82
_diffrn_reflns_theta_min 4.07
_exptl_absorpt_coefficient_mu 41.143
_exptl_absorpt_correction_T_max 0.108
_exptl_absorpt_correction_T_min 0.072
_exptl_absorpt_correction_type multi-scan
_exptl_absorpt_process_details 'SADABS (Sheldrick, 1996)'
_exptl_crystal_colour black
_exptl_crystal_density_diffrn 6.509
_exptl_crystal_density_method 'not measured'
_exptl_crystal_description block
_exptl_crystal_F_000 937.0
_exptl_crystal_size_max 0.0693
_exptl_crystal_size_mid 0.0607
_exptl_crystal_size_min 0.0542
_refine_diff_density_max 2.258
_refine_diff_density_min -2.196
_refine_diff_density_rms 0.853
_refine_ls_abs_structure_details 'Flack H D (1983), Acta Cryst. A39, 876-881'
_refine_ls_abs_structure_Flack -0.10(16)
_refine_ls_extinction_coef 0.0163(17)
_refine_ls_extinction_expression Fc^*^=kFc[1+0.001xFc^2^\l^3^/sin(2\q)]^-1/4^
_refine_ls_extinction_method SHELXL
_refine_ls_goodness_of_fit_ref 1.008
_refine_ls_hydrogen_treatment ,
_refine_ls_matrix_type full
_refine_ls_number_parameters 20
_refine_ls_number_reflns 995
_refine_ls_number_restraints 1
_refine_ls_restrained_S_all 1.007
_refine_ls_R_factor_all 0.0685
_refine_ls_R_factor_gt 0.0649
_refine_ls_shift/su_max 0.000
_refine_ls_shift/su_mean 0.000
_refine_ls_structure_factor_coef Fsqd
_refine_ls_weighting_details 'calc w=1/[\s^2^(Fo^2^)+(0.0975P)^2^+0.0000P] where P=(Fo^2^+2Fc^2^)/3'
_refine_ls_weighting_scheme calc
_refine_ls_wR_factor_gt 0.1432
_refine_ls_wR_factor_ref 0.1461
_reflns_number_gt 583
_reflns_number_total 995
_reflns_threshold_expression >2sigma(I)
_cod_data_source_file c5ra05629b2.cif
_cod_data_source_block 121119c
_cod_database_code 7220714

loop_
_symmetry_equiv_pos_as_xyz
'x, y, z'
'-y, x-y, z'
'-x+y, -x, z'
'-x, -y, z+1/2'
'y, -x+y, z+1/2'
'x-y, x, z+1/2'

loop_
_atom_site_label
_atom_site_type_symbol
_atom_site_fract_x
_atom_site_fract_y
_atom_site_fract_z
_atom_site_U_iso_or_equiv
_atom_site_adp_type
_atom_site_occupancy
_atom_site_symmetry_multiplicity
_atom_site_calc_flag
_atom_site_refinement_flags
Sm1 Sm 0.22473(13) 0.35773(12) 0.4400(4) 0.01873(19) Uiso 1 1 d .
Se2 Se 0.0953(3) 0.5174(3) 0.1796(6) 0.0158(2) Uiso 1 1 d .
Se3 Se 0.3333 0.6667 0.6411(8) 0.0121(4) Uiso 1 3 d S
Se4 Se 0.2529(2) 0.0953(3) 0.4130(5) 0.0157(3) Uiso 1 1 d .
Ge5 Ge 0.3333 0.6667 0.0235(9) 0.0199(5) Uiso 1 3 d S
Mn9 Mn 0.0000 0.0000 0.156(3) 0.024(3) Uiso 0.5 3 d S

loop_
_atom_site_aniso_label
_atom_site_aniso_U_11
_atom_site_aniso_U_22
_atom_site_aniso_U_33
_atom_site_aniso_U_23
_atom_site_aniso_U_13
_atom_site_aniso_U_12
Sm1 0.0165(3) 0.0191(3) 0.0240(4) -0.0029(3) -0.0004(3) 0.0115(3)
Se2 0.0151(5) 0.0190(5) 0.0148(5) 0.0017(5) 0.0002(4) 0.0097(4)
Se3 0.0141(5) 0.0141(5) 0.0082(9) 0.000 0.000 0.0070(3)
Se4 0.0123(5) 0.0135(5) 0.0214(7) -0.0025(4) 0.0021(4) 0.0065(4)
Ge5 0.0239(7) 0.0239(7) 0.0118(11) 0.000 0.000 0.0120(4)
Mn9 0.0107(14) 0.0107(14) 0.049(15) 0.000 0.000 0.0053(7)

loop_
_atom_type_symbol
_atom_type_description
_atom_type_scat_dispersion_real
_atom_type_scat_dispersion_imag
_atom_type_scat_source
Mn Mn 0.3368 0.7283 'International Tables Vol C Tables 4.2.6.8 and 6.1.1.4'
Ge Ge 0.1547 1.8001 'International Tables Vol C Tables 4.2.6.8 and 6.1.1.4'
Se Se -0.0929 2.2259 'International Tables Vol C Tables 4.2.6.8 and 6.1.1.4'
Sm Sm -0.1638 3.4418 'International Tables Vol C Tables 4.2.6.8 and 6.1.1.4'

loop_
_geom_angle_atom_site_label_1
_geom_angle_atom_site_label_2
_geom_angle_atom_site_label_3
_geom_angle
_geom_angle_site_symmetry_1
_geom_angle_site_symmetry_3
Se4 Sm1 Se4 86.62(9) . 2
Se4 Sm1 Se2 102.73(9) . 2_665
Se4 Sm1 Se2 142.39(11) 2 2_665
Se4 Sm1 Se4 79.95(8) . 6
Se4 Sm1 Se4 79.54(8) 2 6
Se2 Sm1 Se4 137.69(10) 2_665 6
Se4 Sm1 Se2 140.11(11) . .
Se4 Sm1 Se2 72.70(7) 2 .
Se2 Sm1 Se2 77.41(11) 2_665 .
Se4 Sm1 Se2 126.89(9) 6 .
Se4 Sm1 Se3 148.40(9) . .
Se4 Sm1 Se3 117.39(6) 2 .
Se2 Sm1 Se3 71.48(9) 2_665 .
Se4 Sm1 Se3 84.45(11) 6 .
Se2 Sm1 Se3 70.36(9) . .
Se4 Sm1 Se2 71.38(8) . 5
Se4 Sm1 Se2 145.14(10) 2 5
Se2 Sm1 Se2 70.71(5) 2_665 5
Se4 Sm1 Se2 70.42(9) 6 5
Se2 Sm1 Se2 140.39(7) . 5
Se3 Sm1 Se2 77.55(7) . 5
Se4 Sm1 Se4 74.91(8) . 6_554
Se4 Sm1 Se4 74.59(8) 2 6_554
Se2 Sm1 Se4 73.01(9) 2_665 6_554
Se4 Sm1 Se4 144.64(9) 6 6_554
Se2 Sm1 Se4 66.96(8) . 6_554
Se3 Sm1 Se4 128.93(11) . 6_554
Se2 Sm1 Se4 122.36(9) 5 6_554
Se4 Sm1 Mn9 49.27(13) . 4
Se4 Sm1 Mn9 49.15(13) 2 4
Se2 Sm1 Mn9 151.98(15) 2_665 4
Se4 Sm1 Mn9 49.7(3) 6 4
Se2 Sm1 Mn9 121.84(13) . 4
Se3 Sm1 Mn9 131.7(3) . 4
Se2 Sm1 Mn9 96.76(18) 5 4
Se4 Sm1 Mn9 94.9(3) 6_554 4
Ge5 Se2 Sm1 89.70(11) . 3_565
Ge5 Se2 Sm1 87.67(11) . .
Sm1 Se2 Sm1 109.12(13) 3_565 .
Ge5 Se2 Sm1 119.53(16) . 6_554
Sm1 Se2 Sm1 145.07(9) 3_565 6_554
Sm1 Se2 Sm1 91.96(8) . 6_554
Ge5 Se3 Sm1 113.21(10) 1_556 3_565
Ge5 Se3 Sm1 113.21(10) 1_556 .
Sm1 Se3 Sm1 105.49(11) 3_565 .
Ge5 Se3 Sm1 113.21(10) 1_556 2_665
Sm1 Se3 Sm1 105.49(11) 3_565 2_665
Sm1 Se3 Sm1 105.49(11) . 2_665
Mn9 Se4 Mn9 66.38(5) 4 .
Mn9 Se4 Sm1 77.20(8) 4 .
Mn9 Se4 Sm1 80.99(10) . .
Mn9 Se4 Sm1 76.76(8) 4 3
Mn9 Se4 Sm1 80.53(9) . 3
Sm1 Se4 Sm1 152.47(10) . 3
Mn9 Se4 Sm1 141.0(3) 4 5_554
Mn9 Se4 Sm1 74.6(3) . 5_554
Sm1 Se4 Sm1 97.56(9) . 5_554
Sm1 Se4 Sm1 97.00(9) 3 5_554
Mn9 Se4 Sm1 74.4(3) 4 5
Mn9 Se4 Sm1 140.8(3) . 5
Sm1 Se4 Sm1 90.98(9) . 5
Sm1 Se4 Sm1 90.53(9) 3 5
Sm1 Se4 Sm1 144.64(9) 5_554 5
Se3 Ge5 Se2 113.45(14) 1_554 3_565
Se3 Ge5 Se2 113.45(14) 1_554 .
Se2 Ge5 Se2 105.22(16) 3_565 .
Se3 Ge5 Se2 113.45(14) 1_554 2_665
Se2 Ge5 Se2 105.22(16) 3_565 2_665
Se2 Ge5 Se2 105.22(16) . 2_665
Se4 Mn9 Se4 94.0(4) 4_554 6_554
Se4 Mn9 Se4 94.0(4) 4_554 5_554
Se4 Mn9 Se4 94.0(4) 6_554 5_554
Se4 Mn9 Se4 178.4(6) 4_554 .
Se4 Mn9 Se4 87.10(4) 6_554 .
Se4 Mn9 Se4 87.10(4) 5_554 .
Se4 Mn9 Se4 87.10(4) 4_554 2
Se4 Mn9 Se4 87.10(4) 6_554 2
Se4 Mn9 Se4 178.4(6) 5_554 2
Se4 Mn9 Se4 91.8(4) . 2
Se4 Mn9 Se4 87.10(4) 4_554 3
Se4 Mn9 Se4 178.4(6) 6_554 3
Se4 Mn9 Se4 87.10(4) 5_554 3
Se4 Mn9 Se4 91.8(4) . 3
Se4 Mn9 Se4 91.8(4) 2 3
Se4 Mn9 Mn9 57.6(3) 4_554 4_554
Se4 Mn9 Mn9 57.6(3) 6_554 4_554
Se4 Mn9 Mn9 57.6(3) 5_554 4_554
Se4 Mn9 Mn9 124.0(3) . 4_554
Se4 Mn9 Mn9 124.0(3) 2 4_554
Se4 Mn9 Mn9 124.0(3) 3 4_554
Se4 Mn9 Mn9 122.4(3) 4_554 4
Se4 Mn9 Mn9 122.4(3) 6_554 4
Se4 Mn9 Mn9 122.4(3) 5_554 4
Se4 Mn9 Mn9 56.0(3) . 4
Se4 Mn9 Mn9 56.0(3) 2 4
Se4 Mn9 Mn9 56.0(3) 3 4
Mn9 Mn9 Mn9 180.000(2) 4_554 4
Se4 Mn9 Sm1 53.53(15) 4_554 4_554
Se4 Mn9 Sm1 125.9(6) 6_554 4_554
Se4 Mn9 Sm1 54.09(16) 5_554 4_554
Se4 Mn9 Sm1 126.57(12) . 4_554
Se4 Mn9 Sm1 126.02(12) 2 4_554
Se4 Mn9 Sm1 55.69(7) 3 4_554
Mn9 Mn9 Sm1 68.3(3) 4_554 4_554
Mn9 Mn9 Sm1 111.7(3) 4 4_554
Se4 Mn9 Sm1 125.9(6) 4_554 5_554
Se4 Mn9 Sm1 54.09(16) 6_554 5_554
Se4 Mn9 Sm1 53.53(15) 5_554 5_554
Se4 Mn9 Sm1 55.69(7) . 5_554
Se4 Mn9 Sm1 126.57(12) 2 5_554
Se4 Mn9 Sm1 126.02(12) 3 5_554
Mn9 Mn9 Sm1 68.3(3) 4_554 5_554
Mn9 Mn9 Sm1 111.7(3) 4 5_554
Sm1 Mn9 Sm1 107.1(3) 4_554 5_554
Se4 Mn9 Sm1 54.09(16) 4_554 6_554
Se4 Mn9 Sm1 53.53(15) 6_554 6_554
Se4 Mn9 Sm1 125.9(6) 5_554 6_554
Se4 Mn9 Sm1 126.02(12) . 6_554
Se4 Mn9 Sm1 55.69(7) 2 6_554
Se4 Mn9 Sm1 126.57(12) 3 6_554
Mn9 Mn9 Sm1 68.3(3) 4_554 6_554
Mn9 Mn9 Sm1 111.7(3) 4 6_554
Sm1 Mn9 Sm1 107.1(3) 4_554 6_554
Sm1 Mn9 Sm1 107.1(3) 5_554 6_554

loop_
_geom_bond_atom_site_label_1
_geom_bond_atom_site_label_2
_geom_bond_distance
_geom_bond_site_symmetry_2
Sm1 Se4 2.890(3) .
Sm1 Se4 2.916(3) 2
Sm1 Se2 2.957(3) 2_665
Sm1 Se4 3.003(4) 6
Sm1 Se2 3.042(3) .
Sm1 Se3 3.070(2) .
Sm1 Se2 3.122(3) 5
Sm1 Se4 3.312(4) 6_554
Sm1 Mn9 3.505(7) 4
Se2 Ge5 2.361(3) .
Se2 Sm1 2.957(3) 3_565
Se2 Sm1 3.122(3) 6_554
Se3 Ge5 2.301(7) 1_556
Se3 Sm1 3.070(2) 3_565
Se3 Sm1 3.070(2) 2_665
Se4 Mn9 2.723(10) 4
Se4 Mn9 2.773(11) .
Se4 Sm1 2.916(3) 3
Se4 Sm1 3.003(4) 5_554
Se4 Sm1 3.312(4) 5
Ge5 Se3 2.301(7) 1_554
Ge5 Se2 2.361(3) 3_565
Ge5 Se2 2.361(3) 2_665
Mn9 Se4 2.723(10) 4_554
Mn9 Se4 2.723(10) 6_554
Mn9 Se4 2.723(10) 5_554
Mn9 Se4 2.773(10) 2
Mn9 Se4 2.773(10) 3
Mn9 Mn9 3.0087(3) 4_554
Mn9 Mn9 3.0088(4) 4
Mn9 Sm1 3.505(7) 4_554
Mn9 Sm1 3.505(7) 5_554
Mn9 Sm1 3.505(7) 6_554
